data_1555394
loop_
_publ_author_name
'Tepper, Ronny'
'Schulze, Benjamin'
'G\"orls, Helmar'
'Bellstedt, Peter'
'J\"ager, Michael'
'Schubert, Ulrich S.'

_publ_section_title
;
 Preorganization in a Cleft-Type Anion Receptor Featuring
 Iodo-1,2,3-Triazoles As Halogen Bond Donors.
;
_journal_issue 23
_journal_name_full 'Organic letters'
_journal_page_first 5740
_journal_page_last 5743
_journal_paper_doi 10.1021/acs.orglett.5b02760
_journal_volume 17
_journal_year 2015
_chemical_formula_moiety '2(C37 H35 I2 N7 O2), C16 H36 N, C H2 Cl2, Cl'
_chemical_formula_sum 'C91 H108 Cl3 I4 N15 O4'
_chemical_formula_weight 2089.87
_space_group_IT_number 14
_space_group_name_Hall '-P 2ybc'
_space_group_name_H-M_alt 'P 1 21/c 1'
_symmetry_cell_setting monoclinic
_symmetry_space_group_name_Hall '-P 2ybc'
_symmetry_space_group_name_H-M 'P 1 21/c 1'
_atom_sites_solution_hydrogens mixed
_atom_sites_solution_primary direct
_atom_sites_solution_secondary difmap
_audit_creation_method SHELXL-97
_cell_angle_alpha 90
_cell_angle_beta 90.725(4)
_cell_angle_gamma 90
_cell_formula_units_Z 4
_cell_length_a 20.9995(3)
_cell_length_b 15.2694(2)
_cell_length_c 28.6315(4)
_cell_measurement_temperature 133(2)
_cell_volume 9179.9(2)
_computing_cell_refinement DENZO
_computing_data_collection COLLECT
_computing_data_reduction DENZO
_computing_molecular_graphics SHELXTL/PC
_computing_publication_material SHELXL-97
_computing_structure_refinement 'SHELXL-97 (Sheldrick, 2008)'
_computing_structure_solution 'SHELXS-97 (Sheldrick, 2008)'
_diffrn_ambient_temperature 133(2)
_diffrn_measured_fraction_theta_full 0.996
_diffrn_measured_fraction_theta_max 0.996
_diffrn_measurement_device_type KappaCCD
_diffrn_measurement_method 'phi- + omega-scan'
_diffrn_radiation_monochromator graphite
_diffrn_radiation_source 'fine-focus sealed tube'
_diffrn_radiation_type MoK\a
_diffrn_radiation_wavelength 0.71073
_diffrn_reflns_av_R_equivalents 0.0323
_diffrn_reflns_av_sigmaI/netI 0.0268
_diffrn_reflns_limit_h_max 27
_diffrn_reflns_limit_h_min -27
_diffrn_reflns_limit_k_max 19
_diffrn_reflns_limit_k_min -19
_diffrn_reflns_limit_l_max 37
_diffrn_reflns_limit_l_min -37
_diffrn_reflns_number 69368
_diffrn_reflns_theta_full 27.10
_diffrn_reflns_theta_max 27.49
_diffrn_reflns_theta_min 1.95
_exptl_absorpt_coefficient_mu 1.503
_exptl_absorpt_correction_T_max 0.7456
_exptl_absorpt_correction_T_min 0.6813
_exptl_absorpt_correction_type multi-scan
_exptl_absorpt_process_details 'SADABS, Bruker-AXS, 2002'
_exptl_crystal_colour colourless
_exptl_crystal_density_diffrn 1.512
_exptl_crystal_density_method 'not measured'
_exptl_crystal_description prism
_exptl_crystal_F_000 4216
_exptl_crystal_size_max 0.044
_exptl_crystal_size_mid 0.032
_exptl_crystal_size_min 0.028
_refine_diff_density_max 1.216
_refine_diff_density_min -0.997
_refine_diff_density_rms 0.083
_refine_ls_extinction_method none
_refine_ls_goodness_of_fit_ref 1.087
_refine_ls_hydrogen_treatment mixed
_refine_ls_matrix_type full
_refine_ls_number_parameters 1087
_refine_ls_number_reflns 20197
_refine_ls_number_restraints 0
_refine_ls_restrained_S_all 1.087
_refine_ls_R_factor_all 0.0400
_refine_ls_R_factor_gt 0.0339
_refine_ls_shift/su_max 0.003
_refine_ls_shift/su_mean 0.000
_refine_ls_structure_factor_coef Fsqd
_refine_ls_weighting_details 'calc w=1/[\s^2^(Fo^2^)+(0.0202P)^2^+21.6213P] where P=(Fo^2^+2Fc^2^)/3'
_refine_ls_weighting_scheme calc
_refine_ls_wR_factor_gt 0.0735
_refine_ls_wR_factor_ref 0.0765
_reflns_number_gt 18694
_reflns_number_total 20889
_reflns_threshold_expression >2sigma(I)
_cod_data_source_file ol5b02760_si_001.cif
_cod_data_source_block FO5686
_cod_original_sg_symbol_H-M 'P 21/c'
_cod_database_code 1555394

loop_
_symmetry_equiv_pos_as_xyz
'x, y, z'
'-x, y+1/2, -z+1/2'
'-x, -y, -z'
'x, -y-1/2, z-1/2'

loop_
_atom_site_label
_atom_site_type_symbol
_atom_site_fract_x
_atom_site_fract_y
_atom_site_fract_z
_atom_site_U_iso_or_equiv
_atom_site_adp_type
_atom_site_occupancy
_atom_site_symmetry_multiplicity
_atom_site_calc_flag
_atom_site_refinement_flags
I1A I 0.702794(9) 0.528754(13) 0.382363(6) 0.02365(5) Uani 1 1 d .
I2A I 0.676384(9) 0.412296(13) 0.541088(6) 0.02336(5) Uani 1 1 d .
O1A O 0.52935(13) 0.36808(19) 0.24009(8) 0.0368(6) Uani 1 1 d .
O2A O 0.52954(17) 0.07903(17) 0.53234(9) 0.0615(10) Uani 1 1 d .
H1A2 H 0.5420 0.1027 0.5574 0.053(13) Uiso 1 1 d R
N1A N 0.51024(12) 0.16247(16) 0.36900(8) 0.0242(5) Uani 1 1 d .
N2A N 0.58445(13) 0.52416(18) 0.25949(9) 0.0285(6) Uani 1 1 d .
N3A N 0.61988(14) 0.59432(18) 0.25219(9) 0.0314(6) Uani 1 1 d .
N4A N 0.65937(12) 0.60162(17) 0.28969(9) 0.0259(5) Uani 1 1 d .
N5A N 0.57696(13) 0.18773(18) 0.59020(9) 0.0290(6) Uani 1 1 d .
N6A N 0.60452(14) 0.21489(18) 0.62912(9) 0.0304(6) Uani 1 1 d .
N7A N 0.63607(12) 0.28838(17) 0.61797(8) 0.0249(5) Uani 1 1 d .
C1A C 0.55256(14) 0.25524(18) 0.42401(10) 0.0202(6) Uani 1 1 d .
C2A C 0.52598(14) 0.17123(19) 0.41628(10) 0.0235(6) Uani 1 1 d .
C3A C 0.52618(14) 0.24028(19) 0.34631(10) 0.0220(6) Uani 1 1 d .
C4A C 0.55313(14) 0.29916(19) 0.37922(9) 0.0212(6) Uani 1 1 d .
C5A C 0.57465(14) 0.3804(2) 0.36474(10) 0.0220(6) Uani 1 1 d .
H5AA H 0.5926 0.4198 0.3869 0.026 Uiso 1 1 calc R
C6A C 0.57021(14) 0.4049(2) 0.31771(10) 0.0222(6) Uani 1 1 d .
C7A C 0.53925(14) 0.3466(2) 0.28591(10) 0.0252(6) Uani 1 1 d .
C8A C 0.51775(14) 0.2642(2) 0.29971(10) 0.0245(6) Uani 1 1 d .
H8AA H 0.4979 0.2255 0.2780 0.029 Uiso 1 1 calc R
C9A C 0.60038(14) 0.4866(2) 0.30148(10) 0.0233(6) Uani 1 1 d .
C10A C 0.64875(14) 0.53603(19) 0.32104(9) 0.0214(6) Uani 1 1 d .
C11A C 0.70425(16) 0.6728(2) 0.29554(11) 0.0296(7) Uani 1 1 d .
C12A C 0.76938(18) 0.6543(3) 0.28828(12) 0.0388(8) Uani 1 1 d .
C13A C 0.81296(19) 0.7199(3) 0.29980(15) 0.0473(10) Uani 1 1 d .
H13B H 0.8571 0.7099 0.2953 0.057 Uiso 1 1 calc R
C14A C 0.7934(2) 0.7987(3) 0.31746(14) 0.0467(10) Uani 1 1 d .
C15A C 0.7299(2) 0.8167(2) 0.32276(13) 0.0417(9) Uani 1 1 d .
H15B H 0.7173 0.8725 0.3340 0.050 Uiso 1 1 calc R
C16A C 0.68240(18) 0.7526(2) 0.31156(12) 0.0357(8) Uani 1 1 d .
C17A C 0.7923(2) 0.5690(3) 0.27002(15) 0.0508(10) Uani 1 1 d .
H17D H 0.8363 0.5753 0.2595 0.076 Uiso 1 1 calc R
H17E H 0.7652 0.5507 0.2437 0.076 Uiso 1 1 calc R
H17F H 0.7906 0.5248 0.2948 0.076 Uiso 1 1 calc R
C18A C 0.8428(2) 0.8697(3) 0.32978(19) 0.0710(16) Uani 1 1 d .
H18D H 0.8772 0.8438 0.3487 0.107 Uiso 1 1 calc R
H18E H 0.8223 0.9165 0.3475 0.107 Uiso 1 1 calc R
H18F H 0.8604 0.8938 0.3010 0.107 Uiso 1 1 calc R
C19A C 0.6131(2) 0.7712(3) 0.31637(15) 0.0521(11) Uani 1 1 d .
H19D H 0.5913 0.7182 0.3270 0.078 Uiso 1 1 calc R
H19E H 0.5954 0.7894 0.2861 0.078 Uiso 1 1 calc R
H19F H 0.6072 0.8182 0.3392 0.078 Uiso 1 1 calc R
C20A C 0.48648(15) 0.0824(2) 0.34572(11) 0.0266(6) Uani 1 1 d .
H20B H 0.4819 0.0963 0.3117 0.032 Uiso 1 1 calc R
C21A C 0.53498(18) 0.0078(2) 0.35003(14) 0.0404(9) Uani 1 1 d .
H21D H 0.5752 0.0258 0.3359 0.061 Uiso 1 1 calc R
H21E H 0.5185 -0.0442 0.3339 0.061 Uiso 1 1 calc R
H21F H 0.5423 -0.0059 0.3831 0.061 Uiso 1 1 calc R
C22A C 0.42072(16) 0.0566(2) 0.36285(11) 0.0319(7) Uani 1 1 d .
H22D H 0.3913 0.1058 0.3585 0.048 Uiso 1 1 calc R
H22E H 0.4234 0.0414 0.3961 0.048 Uiso 1 1 calc R
H22F H 0.4052 0.0059 0.3450 0.048 Uiso 1 1 calc R
C23A C 0.51873(18) 0.1126(2) 0.45323(11) 0.0334(8) Uani 1 1 d .
H23B H 0.5002 0.0566 0.4483 0.040 Uiso 1 1 calc R
C24A C 0.53945(18) 0.1385(2) 0.49740(11) 0.0329(8) Uani 1 1 d .
C25A C 0.56795(14) 0.2208(2) 0.50627(10) 0.0229(6) Uani 1 1 d .
C26A C 0.57353(13) 0.27916(19) 0.46865(10) 0.0203(6) Uani 1 1 d .
H26B H 0.5917 0.3354 0.4736 0.024 Uiso 1 1 calc R
C27A C 0.59116(14) 0.24211(19) 0.55377(10) 0.0224(6) Uani 1 1 d .
C28A C 0.62941(14) 0.30800(19) 0.57148(9) 0.0214(6) Uani 1 1 d .
C29A C 0.67558(16) 0.3308(2) 0.65286(10) 0.0275(7) Uani 1 1 d .
C30A C 0.74083(17) 0.3140(2) 0.65241(11) 0.0336(7) Uani 1 1 d .
C31A C 0.77756(19) 0.3550(3) 0.68700(13) 0.0421(9) Uani 1 1 d .
H31B H 0.8223 0.3457 0.6877 0.051 Uiso 1 1 calc R
C32A C 0.7505(2) 0.4090(2) 0.72042(12) 0.0427(10) Uani 1 1 d .
C33A C 0.6858(2) 0.4220(2) 0.71973(12) 0.0410(9) Uani 1 1 d .
H33B H 0.6675 0.4586 0.7428 0.049 Uiso 1 1 calc R
C34A C 0.64620(18) 0.3832(2) 0.68632(11) 0.0327(7) Uani 1 1 d .
C35A C 0.77020(18) 0.2520(3) 0.61759(13) 0.0443(9) Uani 1 1 d .
H35D H 0.8120 0.2327 0.6293 0.067 Uiso 1 1 calc R
H35E H 0.7753 0.2821 0.5876 0.067 Uiso 1 1 calc R
H35F H 0.7424 0.2010 0.6133 0.067 Uiso 1 1 calc R
C36A C 0.7929(3) 0.4503(3) 0.75779(14) 0.0608(14) Uani 1 1 d .
H36D H 0.8320 0.4721 0.7435 0.091 Uiso 1 1 calc R
H36E H 0.8037 0.4064 0.7815 0.091 Uiso 1 1 calc R
H36F H 0.7703 0.4991 0.7724 0.091 Uiso 1 1 calc R
C37A C 0.57509(19) 0.3946(3) 0.68714(13) 0.0433(9) Uani 1 1 d .
H37D H 0.5600 0.4157 0.6566 0.065 Uiso 1 1 calc R
H37E H 0.5640 0.4372 0.7113 0.065 Uiso 1 1 calc R
H37F H 0.5549 0.3383 0.6940 0.065 Uiso 1 1 calc R
I1B I 0.835014(9) 0.553087(13) 0.575603(7) 0.02545(5) Uani 1 1 d .
I2B I 0.805788(10) 0.343547(13) 0.448700(7) 0.02684(5) Uani 1 1 d .
O1B O 0.98718(15) 0.4046(2) 0.73623(9) 0.0463(8) Uani 1 1 d .
O2B O 0.91009(14) -0.01078(17) 0.49740(10) 0.0403(6) Uani 1 1 d .
N1B N 0.97184(13) 0.14556(17) 0.63845(9) 0.0275(6) Uani 1 1 d .
N2B N 0.94940(15) 0.55569(19) 0.70044(10) 0.0361(7) Uani 1 1 d .
N3B N 0.92771(15) 0.63646(19) 0.69917(10) 0.0382(7) Uani 1 1 d .
N4B N 0.89100(14) 0.64251(18) 0.66007(10) 0.0315(6) Uani 1 1 d .
N5B N 0.87536(15) 0.0845(2) 0.42422(11) 0.0411(8) Uani 1 1 d .
N6B N 0.84875(15) 0.1043(2) 0.38348(11) 0.0414(8) Uani 1 1 d .
N7B N 0.82693(13) 0.18703(19) 0.38708(9) 0.0309(6) Uani 1 1 d .
C1B C 0.92948(14) 0.2171(2) 0.57497(11) 0.0253(6) Uani 1 1 d .
C2B C 0.94747(14) 0.1345(2) 0.59316(11) 0.0259(6) Uani 1 1 d .
C3B C 0.96623(15) 0.2342(2) 0.65017(11) 0.0268(6) Uani 1 1 d .
C4B C 0.94112(15) 0.2810(2) 0.61148(11) 0.0259(6) Uani 1 1 d .
C5B C 0.93018(15) 0.3703(2) 0.61525(11) 0.0269(6) Uani 1 1 d .
H5BA H 0.9136 0.4016 0.5891 0.032 Uiso 1 1 calc R
C6B C 0.94316(15) 0.4150(2) 0.65696(11) 0.0286(7) Uani 1 1 d .
C7B C 0.97055(16) 0.3665(2) 0.69462(11) 0.0319(7) Uani 1 1 d .
C8B C 0.98178(16) 0.2770(2) 0.69180(11) 0.0311(7) Uani 1 1 d .
H8BA H 0.9996 0.2458 0.7175 0.037 Uiso 1 1 calc R
C9B C 0.92723(16) 0.5084(2) 0.66263(11) 0.0288(7) Uani 1 1 d .
C10B C 0.88883(15) 0.5647(2) 0.63674(11) 0.0264(6) Uani 1 1 d .
C11B C 0.85751(16) 0.7232(2) 0.64983(11) 0.0288(7) Uani 1 1 d .
C12B C 0.79758(17) 0.7361(2) 0.66963(11) 0.0302(7) Uani 1 1 d .
C13B C 0.76768(16) 0.8164(2) 0.66179(11) 0.0309(7) Uani 1 1 d .
H13A H 0.7277 0.8276 0.6758 0.037 Uiso 1 1 calc R
C14B C 0.79519(16) 0.8806(2) 0.63388(11) 0.0307(7) Uani 1 1 d .
C15B C 0.85311(16) 0.8628(2) 0.61282(12) 0.0341(7) Uani 1 1 d .
H15A H 0.8708 0.9051 0.5924 0.041 Uiso 1 1 calc R
C16B C 0.88601(16) 0.7848(2) 0.62066(12) 0.0321(7) Uani 1 1 d .
C17B C 0.7664(2) 0.6655(2) 0.69781(13) 0.0405(8) Uani 1 1 d .
H17A H 0.7264 0.6877 0.7105 0.061 Uiso 1 1 calc R
H17B H 0.7949 0.6481 0.7235 0.061 Uiso 1 1 calc R
H17C H 0.7576 0.6148 0.6778 0.061 Uiso 1 1 calc R
C18B C 0.76383(18) 0.9694(2) 0.62810(13) 0.0381(8) Uani 1 1 d .
H18A H 0.7182 0.9616 0.6217 0.057 Uiso 1 1 calc R
H18B H 0.7833 1.0006 0.6020 0.057 Uiso 1 1 calc R
H18C H 0.7697 1.0035 0.6568 0.057 Uiso 1 1 calc R
C19B C 0.94944(19) 0.7684(3) 0.59817(17) 0.0508(10) Uani 1 1 d .
H19A H 0.9598 0.8176 0.5776 0.076 Uiso 1 1 calc R
H19B H 0.9473 0.7143 0.5799 0.076 Uiso 1 1 calc R
H19C H 0.9825 0.7628 0.6225 0.076 Uiso 1 1 calc R
C20B C 0.98345(15) 0.0770(2) 0.67397(11) 0.0298(7) Uani 1 1 d .
H20A H 1.0080 0.1053 0.7001 0.036 Uiso 1 1 calc R
C21B C 0.92087(18) 0.0466(3) 0.69420(14) 0.0448(9) Uani 1 1 d .
H21A H 0.8986 0.0967 0.7079 0.067 Uiso 1 1 calc R
H21B H 0.9292 0.0026 0.7185 0.067 Uiso 1 1 calc R
H21C H 0.8943 0.0209 0.6694 0.067 Uiso 1 1 calc R
C22B C 1.02374(17) 0.0015(2) 0.65678(12) 0.0350(8) Uani 1 1 d .
H22A H 1.0558 0.0237 0.6352 0.052 Uiso 1 1 calc R
H22B H 0.9964 -0.0411 0.6406 0.052 Uiso 1 1 calc R
H22C H 1.0450 -0.0268 0.6834 0.052 Uiso 1 1 calc R
C23B C 0.94177(15) 0.0590(2) 0.56598(11) 0.0277(6) Uani 1 1 d .
H23A H 0.9549 0.0038 0.5779 0.033 Uiso 1 1 calc R
C24B C 0.91647(15) 0.0662(2) 0.52111(12) 0.0291(7) Uani 1 1 d .
C25B C 0.89809(15) 0.1488(2) 0.50184(11) 0.0269(6) Uani 1 1 d .
C26B C 0.90598(15) 0.2235(2) 0.52942(11) 0.0268(6) Uani 1 1 d .
H26A H 0.8952 0.2793 0.5170 0.032 Uiso 1 1 calc R
C27B C 0.87139(15) 0.1543(2) 0.45413(11) 0.0297(7) Uani 1 1 d .
C28B C 0.83957(15) 0.2205(2) 0.43044(10) 0.0259(6) Uani 1 1 d .
C29B C 0.79620(15) 0.2295(2) 0.34765(11) 0.0279(7) Uani 1 1 d .
C30B C 0.73089(15) 0.2172(2) 0.34122(10) 0.0259(6) Uani 1 1 d .
C31B C 0.70201(15) 0.2588(2) 0.30321(11) 0.0280(7) Uani 1 1 d .
H31A H 0.6575 0.2517 0.2980 0.034 Uiso 1 1 calc R
C32B C 0.73661(16) 0.3104(2) 0.27275(11) 0.0303(7) Uani 1 1 d .
C33B C 0.80169(17) 0.3201(2) 0.28070(12) 0.0357(8) Uani 1 1 d .
H33A H 0.8255 0.3554 0.2599 0.043 Uiso 1 1 calc R
C34B C 0.83309(16) 0.2800(3) 0.31802(12) 0.0348(8) Uani 1 1 d .
C35B C 0.69307(17) 0.1605(2) 0.37382(13) 0.0378(8) Uani 1 1 d .
H35A H 0.7113 0.1014 0.3745 0.057 Uiso 1 1 calc R
H35B H 0.6487 0.1575 0.3628 0.057 Uiso 1 1 calc R
H35C H 0.6946 0.1856 0.4053 0.057 Uiso 1 1 calc R
C36B C 0.70375(19) 0.3552(2) 0.23180(11) 0.0385(8) Uani 1 1 d .
H36A H 0.6647 0.3233 0.2235 0.058 Uiso 1 1 calc R
H36B H 0.7323 0.3558 0.2050 0.058 Uiso 1 1 calc R
H36C H 0.6930 0.4155 0.2404 0.058 Uiso 1 1 calc R
C37B C 0.90388(18) 0.2898(4) 0.32498(16) 0.0572(12) Uani 1 1 d .
H37A H 0.9127 0.3144 0.3560 0.086 Uiso 1 1 calc R
H37B H 0.9207 0.3291 0.3011 0.086 Uiso 1 1 calc R
H37C H 0.9243 0.2323 0.3224 0.086 Uiso 1 1 calc R
Cl1 Cl 0.76206(3) 0.53642(5) 0.48155(2) 0.02323(14) Uani 1 1 d .
N1 N 0.32051(13) 0.21437(18) 0.50441(9) 0.0275(6) Uani 1 1 d .
C38 C 0.25021(15) 0.2354(2) 0.49798(12) 0.0301(7) Uani 1 1 d .
H38A H 0.2463 0.2987 0.4909 0.036 Uiso 1 1 calc R
H38B H 0.2343 0.2031 0.4702 0.036 Uiso 1 1 calc R
C39 C 0.20703(16) 0.2148(2) 0.53835(13) 0.0349(8) Uani 1 1 d .
H39A H 0.2201 0.2487 0.5663 0.042 Uiso 1 1 calc R
H39B H 0.2092 0.1516 0.5460 0.042 Uiso 1 1 calc R
C40 C 0.13962(18) 0.2397(3) 0.52316(16) 0.0493(10) Uani 1 1 d .
H40A H 0.1386 0.3027 0.5151 0.059 Uiso 1 1 calc R
H40B H 0.1279 0.2062 0.4947 0.059 Uiso 1 1 calc R
C41 C 0.0920(2) 0.2225(4) 0.55958(19) 0.0655(13) Uani 1 1 d .
H41A H 0.0494 0.2360 0.5473 0.098 Uiso 1 1 calc R
H41B H 0.1012 0.2593 0.5869 0.098 Uiso 1 1 calc R
H41C H 0.0940 0.1607 0.5687 0.098 Uiso 1 1 calc R
C42 C 0.34891(15) 0.2785(2) 0.53985(12) 0.0307(7) Uani 1 1 d .
H42A H 0.3406 0.3388 0.5287 0.037 Uiso 1 1 calc R
H42B H 0.3265 0.2711 0.5698 0.037 Uiso 1 1 calc R
C43 C 0.42019(17) 0.2687(3) 0.54904(14) 0.0402(8) Uani 1 1 d .
H43A H 0.4423 0.2619 0.5189 0.048 Uiso 1 1 calc R
H43B H 0.4281 0.2152 0.5678 0.048 Uiso 1 1 calc R
C44 C 0.44731(17) 0.3481(3) 0.57508(14) 0.0440(9) Uani 1 1 d .
H44A H 0.4182 0.3634 0.6008 0.053 Uiso 1 1 calc R
H44B H 0.4888 0.3315 0.5893 0.053 Uiso 1 1 calc R
C45 C 0.4568(2) 0.4283(3) 0.54493(16) 0.0542(11) Uani 1 1 d .
H45A H 0.4753 0.4755 0.5639 0.081 Uiso 1 1 calc R
H45B H 0.4157 0.4473 0.5320 0.081 Uiso 1 1 calc R
H45C H 0.4857 0.4140 0.5194 0.081 Uiso 1 1 calc R
C46 C 0.35203(17) 0.2234(2) 0.45714(12) 0.0325(7) Uani 1 1 d .
H46A H 0.3282 0.1868 0.4343 0.039 Uiso 1 1 calc R
H46B H 0.3957 0.1994 0.4597 0.039 Uiso 1 1 calc R
C47 C 0.35610(18) 0.3161(2) 0.43775(12) 0.0358(8) Uani 1 1 d .
H47A H 0.3139 0.3448 0.4394 0.043 Uiso 1 1 calc R
H47B H 0.3868 0.3509 0.4566 0.043 Uiso 1 1 calc R
C48 C 0.37753(18) 0.3125(2) 0.38740(12) 0.0354(8) Uani 1 1 d .
H48A H 0.3442 0.2830 0.3683 0.042 Uiso 1 1 calc R
H48B H 0.4168 0.2768 0.3857 0.042 Uiso 1 1 calc R
C49 C 0.3905(2) 0.4026(3) 0.36673(14) 0.0448(9) Uani 1 1 d .
H49A H 0.4045 0.3962 0.3344 0.067 Uiso 1 1 calc R
H49B H 0.4239 0.4319 0.3852 0.067 Uiso 1 1 calc R
H49C H 0.3514 0.4377 0.3674 0.067 Uiso 1 1 calc R
C50 C 0.32996(16) 0.1211(2) 0.52243(12) 0.0315(7) Uani 1 1 d .
H50A H 0.3762 0.1100 0.5258 0.038 Uiso 1 1 calc R
H50B H 0.3113 0.1169 0.5539 0.038 Uiso 1 1 calc R
C51 C 0.30123(17) 0.0497(2) 0.49211(11) 0.0308(7) Uani 1 1 d .
H51A H 0.3262 0.0439 0.4632 0.037 Uiso 1 1 calc R
H51B H 0.2571 0.0660 0.4831 0.037 Uiso 1 1 calc R
C52 C 0.3007(2) -0.0379(2) 0.51800(12) 0.0387(8) Uani 1 1 d .
H52A H 0.3442 -0.0508 0.5299 0.046 Uiso 1 1 calc R
H52B H 0.2722 -0.0334 0.5452 0.046 Uiso 1 1 calc R
C53 C 0.2784(2) -0.1122(2) 0.48677(14) 0.0427(9) Uani 1 1 d .
H53A H 0.2796 -0.1672 0.5044 0.064 Uiso 1 1 calc R
H53B H 0.3065 -0.1167 0.4598 0.064 Uiso 1 1 calc R
H53C H 0.2348 -0.1007 0.4759 0.064 Uiso 1 1 calc R
C1CL C 1.0714(2) 0.4678(3) 0.5637(2) 0.0660(14) Uani 1 1 d .
H1CA H 1.1071 0.4697 0.5414 0.079 Uiso 1 1 calc R
H1CB H 1.0461 0.4145 0.5570 0.079 Uiso 1 1 calc R
Cl1A Cl 1.10231(7) 0.46265(12) 0.62126(6) 0.0914(5) Uani 1 1 d .
Cl2A Cl 1.02329(6) 0.56059(10) 0.55576(5) 0.0725(4) Uani 1 1 d .
H1B2 H 0.9025(17) -0.002(2) 0.4744(12) 0.017(10) Uiso 1 1 d .
H1B1 H 0.9823(18) 0.449(3) 0.7324(13) 0.024(11) Uiso 1 1 d .
H1A1 H 0.541(2) 0.413(3) 0.2368(17) 0.054(15) Uiso 1 1 d .

loop_
_atom_site_aniso_label
_atom_site_aniso_U_11
_atom_site_aniso_U_22
_atom_site_aniso_U_33
_atom_site_aniso_U_23
_atom_site_aniso_U_13
_atom_site_aniso_U_12
I1A 0.02649(10) 0.02556(10) 0.01876(9) 0.00394(7) -0.00481(7) -0.00336(8)
I2A 0.02933(10) 0.02190(10) 0.01885(9) 0.00004(7) -0.00036(7) -0.00771(7)
O1A 0.0497(15) 0.0423(16) 0.0179(11) 0.0080(11) -0.0129(10) -0.0161(13)
O2A 0.126(3) 0.0326(15) 0.0252(13) 0.0122(11) -0.0284(15) -0.0439(17)
N1A 0.0332(14) 0.0195(13) 0.0196(12) -0.0006(10) -0.0069(10) -0.0058(10)
N2A 0.0352(15) 0.0293(14) 0.0207(12) 0.0072(11) -0.0073(11) -0.0053(12)
N3A 0.0420(16) 0.0291(15) 0.0230(13) 0.0084(11) -0.0098(11) -0.0072(12)
N4A 0.0314(14) 0.0251(14) 0.0210(12) 0.0053(10) -0.0056(10) -0.0046(11)
N5A 0.0406(15) 0.0281(14) 0.0182(12) 0.0043(10) -0.0042(11) -0.0107(12)
N6A 0.0410(16) 0.0295(15) 0.0206(12) 0.0041(11) -0.0041(11) -0.0132(12)
N7A 0.0316(14) 0.0276(14) 0.0155(11) 0.0002(10) -0.0005(10) -0.0083(11)
C1A 0.0236(14) 0.0172(14) 0.0197(13) 0.0016(11) -0.0002(11) -0.0027(11)
C2A 0.0286(15) 0.0207(15) 0.0209(14) -0.0016(11) -0.0050(11) -0.0047(12)
C3A 0.0227(14) 0.0225(15) 0.0207(14) -0.0025(11) -0.0015(11) -0.0021(11)
C4A 0.0244(14) 0.0238(15) 0.0154(13) -0.0001(11) -0.0024(10) -0.0024(11)
C5A 0.0274(15) 0.0221(15) 0.0164(13) -0.0005(11) -0.0018(11) -0.0033(12)
C6A 0.0243(14) 0.0244(15) 0.0179(13) 0.0022(11) -0.0024(11) -0.0034(12)
C7A 0.0269(15) 0.0341(17) 0.0144(13) 0.0012(12) -0.0044(11) -0.0026(13)
C8A 0.0276(15) 0.0273(16) 0.0184(13) -0.0009(12) -0.0069(11) -0.0066(12)
C9A 0.0284(15) 0.0253(15) 0.0163(13) 0.0021(11) -0.0028(11) -0.0024(12)
C10A 0.0269(15) 0.0222(15) 0.0152(13) 0.0052(11) -0.0022(11) -0.0007(12)
C11A 0.0422(19) 0.0249(16) 0.0214(14) 0.0080(12) -0.0071(13) -0.0083(14)
C12A 0.043(2) 0.042(2) 0.0319(18) 0.0154(16) -0.0018(15) -0.0106(16)
C13A 0.036(2) 0.046(2) 0.060(3) 0.020(2) -0.0052(18) -0.0068(17)
C14A 0.053(2) 0.043(2) 0.043(2) 0.0180(18) -0.0194(18) -0.0110(19)
C15A 0.070(3) 0.0232(17) 0.0320(18) 0.0075(14) -0.0056(17) 0.0009(17)
C16A 0.051(2) 0.0308(18) 0.0249(16) 0.0082(14) -0.0051(14) -0.0015(16)
C17A 0.048(2) 0.052(3) 0.053(2) 0.014(2) 0.0143(19) 0.0055(19)
C18A 0.074(3) 0.052(3) 0.086(4) 0.031(3) -0.043(3) -0.027(2)
C19A 0.075(3) 0.037(2) 0.044(2) 0.0030(18) 0.006(2) 0.010(2)
C20A 0.0322(16) 0.0235(16) 0.0240(15) -0.0049(12) -0.0069(12) -0.0068(13)
C21A 0.043(2) 0.0309(19) 0.047(2) -0.0134(16) -0.0108(16) 0.0001(16)
C22A 0.0368(18) 0.0305(17) 0.0282(16) -0.0008(14) -0.0086(13) -0.0089(14)
C23A 0.053(2) 0.0213(16) 0.0256(16) 0.0023(13) -0.0122(14) -0.0135(15)
C24A 0.053(2) 0.0217(16) 0.0243(15) 0.0084(13) -0.0107(14) -0.0139(15)
C25A 0.0261(15) 0.0239(15) 0.0187(13) 0.0015(12) -0.0029(11) -0.0034(12)
C26A 0.0244(14) 0.0178(14) 0.0187(13) -0.0008(11) 0.0001(11) -0.0041(11)
C27A 0.0287(15) 0.0198(14) 0.0186(13) 0.0017(11) 0.0004(11) -0.0037(12)
C28A 0.0263(15) 0.0224(15) 0.0154(13) 0.0014(11) 0.0003(11) -0.0046(12)
C29A 0.0400(18) 0.0276(16) 0.0147(13) 0.0035(12) -0.0058(12) -0.0123(14)
C30A 0.0411(19) 0.0371(19) 0.0224(15) 0.0052(14) -0.0046(13) -0.0131(15)
C31A 0.046(2) 0.047(2) 0.0323(18) 0.0141(17) -0.0130(16) -0.0211(18)
C32A 0.074(3) 0.0333(19) 0.0206(16) 0.0091(14) -0.0147(16) -0.0259(19)
C33A 0.074(3) 0.0288(18) 0.0197(15) 0.0003(13) -0.0051(16) -0.0146(18)
C34A 0.056(2) 0.0241(16) 0.0176(14) 0.0021(12) 0.0030(14) -0.0076(15)
C35A 0.0348(19) 0.061(3) 0.037(2) -0.0006(18) -0.0033(15) 0.0012(18)
C36A 0.099(4) 0.052(3) 0.031(2) 0.0092(18) -0.029(2) -0.037(3)
C37A 0.056(2) 0.041(2) 0.0333(19) -0.0030(16) 0.0106(17) -0.0034(18)
I1B 0.03091(10) 0.02239(10) 0.02280(9) -0.00239(7) -0.00930(7) 0.00085(8)
I2B 0.03589(11) 0.02219(10) 0.02234(9) -0.00421(7) -0.00294(8) 0.00605(8)
O1B 0.076(2) 0.0320(16) 0.0305(14) -0.0089(12) -0.0271(13) 0.0128(14)
O2B 0.0587(18) 0.0265(13) 0.0354(15) -0.0110(12) -0.0125(13) 0.0073(12)
N1B 0.0368(15) 0.0214(13) 0.0240(13) -0.0006(10) -0.0037(11) 0.0047(11)
N2B 0.0480(18) 0.0288(15) 0.0309(15) -0.0093(12) -0.0189(13) 0.0051(13)
N3B 0.0498(18) 0.0301(16) 0.0342(16) -0.0091(12) -0.0195(13) 0.0047(13)
N4B 0.0409(16) 0.0246(14) 0.0287(14) -0.0058(11) -0.0136(12) 0.0008(12)
N5B 0.0520(19) 0.0361(17) 0.0346(16) -0.0171(13) -0.0161(14) 0.0228(14)
N6B 0.0516(19) 0.0384(17) 0.0338(16) -0.0172(13) -0.0138(14) 0.0225(15)
N7B 0.0348(15) 0.0313(15) 0.0263(13) -0.0111(11) -0.0070(11) 0.0107(12)
C1B 0.0261(15) 0.0226(15) 0.0271(15) -0.0029(12) -0.0029(12) 0.0049(12)
C2B 0.0257(15) 0.0256(16) 0.0262(15) -0.0005(12) -0.0009(12) 0.0026(12)
C3B 0.0302(16) 0.0248(16) 0.0252(15) -0.0014(12) -0.0032(12) 0.0042(13)
C4B 0.0280(15) 0.0257(16) 0.0239(15) -0.0027(12) -0.0060(12) 0.0037(12)
C5B 0.0322(16) 0.0242(16) 0.0243(15) 0.0017(12) -0.0078(12) 0.0043(13)
C6B 0.0323(17) 0.0254(16) 0.0280(16) -0.0038(13) -0.0083(13) 0.0036(13)
C7B 0.0393(18) 0.0320(18) 0.0241(15) -0.0065(13) -0.0112(13) 0.0038(14)
C8B 0.0401(18) 0.0298(17) 0.0232(15) 0.0006(13) -0.0079(13) 0.0062(14)
C9B 0.0374(18) 0.0244(16) 0.0244(15) -0.0039(12) -0.0092(13) 0.0014(13)
C10B 0.0325(16) 0.0235(15) 0.0230(14) -0.0042(12) -0.0064(12) -0.0010(13)
C11B 0.0357(17) 0.0211(15) 0.0293(16) -0.0068(13) -0.0105(13) 0.0035(13)
C12B 0.0446(19) 0.0244(16) 0.0216(15) -0.0053(12) -0.0052(13) -0.0023(14)
C13B 0.0364(18) 0.0284(17) 0.0277(16) -0.0059(13) -0.0028(13) -0.0011(14)
C14B 0.0349(17) 0.0267(17) 0.0301(16) -0.0051(13) -0.0111(13) -0.0010(13)
C15B 0.0360(18) 0.0277(17) 0.0385(19) 0.0034(14) -0.0048(14) -0.0049(14)
C16B 0.0324(17) 0.0245(16) 0.0394(18) -0.0030(14) -0.0035(14) -0.0033(13)
C17B 0.058(2) 0.0305(19) 0.0332(18) 0.0004(15) 0.0024(16) -0.0034(17)
C18B 0.041(2) 0.0286(18) 0.044(2) 0.0016(15) -0.0115(16) 0.0041(15)
C19B 0.040(2) 0.041(2) 0.071(3) 0.001(2) 0.006(2) 0.0033(18)
C20B 0.0281(16) 0.0330(18) 0.0282(16) 0.0090(14) 0.0010(12) 0.0052(13)
C21B 0.0347(19) 0.061(3) 0.039(2) 0.0115(18) 0.0107(16) 0.0056(18)
C22B 0.0385(19) 0.0313(18) 0.0351(18) 0.0041(14) 0.0003(14) 0.0064(15)
C23B 0.0310(16) 0.0219(15) 0.0302(16) 0.0008(13) -0.0007(13) 0.0046(13)
C24B 0.0292(16) 0.0229(16) 0.0350(17) -0.0080(13) -0.0038(13) 0.0038(13)
C25B 0.0264(15) 0.0264(16) 0.0277(15) -0.0067(13) -0.0055(12) 0.0059(12)
C26B 0.0305(16) 0.0222(15) 0.0275(15) -0.0031(12) -0.0045(12) 0.0059(12)
C27B 0.0313(17) 0.0293(17) 0.0283(16) -0.0107(13) -0.0050(13) 0.0091(13)
C28B 0.0290(16) 0.0261(16) 0.0225(14) -0.0089(12) -0.0015(12) 0.0050(12)
C29B 0.0320(16) 0.0296(17) 0.0220(14) -0.0090(13) -0.0024(12) 0.0061(13)
C30B 0.0296(16) 0.0246(16) 0.0235(14) -0.0049(12) 0.0003(12) 0.0037(12)
C31B 0.0267(16) 0.0294(17) 0.0278(16) -0.0051(13) -0.0007(12) 0.0016(13)
C32B 0.0411(19) 0.0298(17) 0.0201(14) -0.0071(13) 0.0033(13) 0.0024(14)
C33B 0.0364(18) 0.043(2) 0.0283(17) -0.0005(15) 0.0090(14) -0.0058(15)
C34B 0.0290(17) 0.046(2) 0.0292(17) -0.0116(15) 0.0038(13) -0.0008(15)
C35B 0.0376(19) 0.037(2) 0.0388(19) 0.0099(16) -0.0001(15) 0.0017(15)
C36B 0.055(2) 0.039(2) 0.0211(15) 0.0009(14) 0.0008(15) 0.0049(17)
C37B 0.030(2) 0.086(4) 0.055(3) -0.004(2) 0.0011(18) -0.005(2)
Cl1 0.0286(4) 0.0207(3) 0.0203(3) 0.0005(3) -0.0049(3) -0.0023(3)
N1 0.0285(14) 0.0259(14) 0.0281(13) 0.0000(11) -0.0017(11) 0.0037(11)
C38 0.0312(17) 0.0258(16) 0.0331(17) -0.0003(13) -0.0080(13) 0.0047(13)
C39 0.0272(17) 0.0371(19) 0.0402(19) -0.0026(15) -0.0022(14) 0.0025(14)
C40 0.0308(19) 0.047(2) 0.070(3) 0.012(2) 0.0007(18) -0.0010(17)
C41 0.043(2) 0.071(3) 0.084(4) 0.007(3) 0.016(2) -0.002(2)
C42 0.0288(16) 0.0308(17) 0.0325(17) -0.0061(14) -0.0042(13) 0.0003(13)
C43 0.0314(18) 0.041(2) 0.048(2) -0.0065(17) -0.0040(15) 0.0024(15)
C44 0.0269(18) 0.054(2) 0.051(2) -0.0159(19) -0.0051(16) 0.0011(16)
C45 0.049(2) 0.054(3) 0.060(3) -0.021(2) 0.015(2) -0.013(2)
C46 0.0385(18) 0.0289(17) 0.0300(17) -0.0026(14) 0.0010(14) 0.0024(14)
C47 0.042(2) 0.0279(18) 0.0377(19) -0.0001(15) 0.0038(15) -0.0002(15)
C48 0.0398(19) 0.0307(18) 0.0358(18) 0.0007(15) 0.0047(15) -0.0019(15)
C49 0.055(2) 0.036(2) 0.044(2) 0.0055(17) 0.0124(18) -0.0037(18)
C50 0.0336(17) 0.0274(17) 0.0335(17) 0.0043(14) -0.0022(13) 0.0081(14)
C51 0.0386(18) 0.0256(17) 0.0281(16) 0.0033(13) 0.0008(13) 0.0042(14)
C52 0.058(2) 0.0262(18) 0.0318(18) 0.0067(14) 0.0021(16) 0.0102(16)
C53 0.057(2) 0.0263(18) 0.045(2) 0.0049(16) 0.0024(18) 0.0051(17)
C1CL 0.049(3) 0.054(3) 0.095(4) -0.003(3) 0.010(3) 0.002(2)
Cl1A 0.0535(7) 0.1193(13) 0.1012(12) 0.0323(10) -0.0009(7) -0.0107(8)
Cl2A 0.0472(6) 0.0765(9) 0.0937(10) -0.0127(7) 0.0027(6) 0.0096(6)

loop_
_atom_type_symbol
_atom_type_description
_atom_type_scat_dispersion_real
_atom_type_scat_dispersion_imag
_atom_type_scat_source
C C 0.0033 0.0016 'International Tables Vol C Tables 4.2.6.8 and 6.1.1.4'
H H 0.0000 0.0000 'International Tables Vol C Tables 4.2.6.8 and 6.1.1.4'
N N 0.0061 0.0033 'International Tables Vol C Tables 4.2.6.8 and 6.1.1.4'
O O 0.0106 0.0060 'International Tables Vol C Tables 4.2.6.8 and 6.1.1.4'
Cl Cl 0.1484 0.1585 'International Tables Vol C Tables 4.2.6.8 and 6.1.1.4'
I I -0.4742 1.8119 'International Tables Vol C Tables 4.2.6.8 and 6.1.1.4'

loop_
_geom_angle_atom_site_label_1
_geom_angle_atom_site_label_2
_geom_angle_atom_site_label_3
_geom_angle
C7A O1A H1A1 108(4)
C24A O2A H1A2 106.7
C2A N1A C3A 108.3(2)
C2A N1A C20A 126.3(2)
C3A N1A C20A 125.2(2)
N3A N2A C9A 110.3(2)
N2A N3A N4A 106.4(2)
N3A N4A C10A 111.0(2)
N3A N4A C11A 123.1(2)
C10A N4A C11A 125.9(2)
N6A N5A C27A 110.9(2)
N5A N6A N7A 106.0(2)
N6A N7A C28A 111.7(2)
N6A N7A C29A 119.4(2)
C28A N7A C29A 128.7(2)
C26A C1A C2A 120.0(3)
C26A C1A C4A 133.2(3)
C2A C1A C4A 106.8(2)
C23A C2A N1A 130.3(3)
C23A C2A C1A 120.6(3)
N1A C2A C1A 109.0(2)
C8A C3A N1A 129.8(3)
C8A C3A C4A 121.1(3)
N1A C3A C4A 109.1(2)
C5A C4A C3A 119.9(3)
C5A C4A C1A 133.3(3)
C3A C4A C1A 106.7(3)
C4A C5A C6A 120.6(3)
C4A C5A H5AA 119.7
C6A C5A H5AA 119.7
C5A C6A C7A 118.2(3)
C5A C6A C9A 120.3(3)
C7A C6A C9A 121.4(3)
O1A C7A C8A 116.3(3)
O1A C7A C6A 121.8(3)
C8A C7A C6A 121.9(3)
C3A C8A C7A 118.0(3)
C3A C8A H8AA 121.0
C7A C8A H8AA 121.0
N2A C9A C10A 107.3(3)
N2A C9A C6A 121.9(3)
C10A C9A C6A 130.6(3)
N4A C10A C9A 105.1(2)
N4A C10A I1A 120.1(2)
C9A C10A I1A 134.8(2)
C16A C11A C12A 123.4(3)
C16A C11A N4A 118.8(3)
C12A C11A N4A 117.5(3)
C13A C12A C11A 117.0(4)
C13A C12A C17A 119.9(4)
C11A C12A C17A 123.0(3)
C14A C13A C12A 121.3(4)
C14A C13A H13B 119.4
C12A C13A H13B 119.4
C13A C14A C15A 120.9(4)
C13A C14A C18A 119.9(4)
C15A C14A C18A 119.2(4)
C14A C15A C16A 120.9(4)
C14A C15A H15B 119.5
C16A C15A H15B 119.5
C11A C16A C15A 116.4(3)
C11A C16A C19A 121.9(3)
C15A C16A C19A 121.8(4)
C12A C17A H17D 109.5
C12A C17A H17E 109.5
H17D C17A H17E 109.5
C12A C17A H17F 109.5
H17D C17A H17F 109.5
H17E C17A H17F 109.5
C14A C18A H18D 109.5
C14A C18A H18E 109.5
H18D C18A H18E 109.5
C14A C18A H18F 109.5
H18D C18A H18F 109.5
H18E C18A H18F 109.5
C16A C19A H19D 109.5
C16A C19A H19E 109.5
H19D C19A H19E 109.5
C16A C19A H19F 109.5
H19D C19A H19F 109.5
H19E C19A H19F 109.5
N1A C20A C22A 111.8(3)
N1A C20A C21A 111.0(3)
C22A C20A C21A 112.7(3)
N1A C20A H20B 107.0
C22A C20A H20B 107.0
C21A C20A H20B 107.0
C20A C21A H21D 109.5
C20A C21A H21E 109.5
H21D C21A H21E 109.5
C20A C21A H21F 109.5
H21D C21A H21F 109.5
H21E C21A H21F 109.5
C20A C22A H22D 109.5
C20A C22A H22E 109.5
H22D C22A H22E 109.5
C20A C22A H22F 109.5
H22D C22A H22F 109.5
H22E C22A H22F 109.5
C24A C23A C2A 118.1(3)
C24A C23A H23B 120.9
C2A C23A H23B 120.9
O2A C24A C23A 115.3(3)
O2A C24A C25A 121.8(3)
C23A C24A C25A 122.9(3)
C26A C25A C24A 117.8(3)
C26A C25A C27A 122.5(3)
C24A C25A C27A 119.8(3)
C1A C26A C25A 120.5(3)
C1A C26A H26B 119.7
C25A C26A H26B 119.7
N5A C27A C28A 107.1(2)
N5A C27A C25A 119.7(3)
C28A C27A C25A 133.1(3)
N7A C28A C27A 104.4(2)
N7A C28A I2A 122.2(2)
C27A C28A I2A 133.2(2)
C30A C29A C34A 123.6(3)
C30A C29A N7A 117.9(3)
C34A C29A N7A 118.4(3)
C29A C30A C31A 116.5(3)
C29A C30A C35A 122.0(3)
C31A C30A C35A 121.5(3)
C32A C31A C30A 121.9(4)
C32A C31A H31B 119.1
C30A C31A H31B 119.1
C33A C32A C31A 119.2(3)
C33A C32A C36A 121.3(4)
C31A C32A C36A 119.4(4)
C32A C33A C34A 122.0(4)
C32A C33A H33B 119.0
C34A C33A H33B 119.0
C33A C34A C29A 116.7(4)
C33A C34A C37A 121.6(3)
C29A C34A C37A 121.6(3)
C30A C35A H35D 109.5
C30A C35A H35E 109.5
H35D C35A H35E 109.5
C30A C35A H35F 109.5
H35D C35A H35F 109.5
H35E C35A H35F 109.5
C32A C36A H36D 109.5
C32A C36A H36E 109.5
H36D C36A H36E 109.5
C32A C36A H36F 109.5
H36D C36A H36F 109.5
H36E C36A H36F 109.5
C34A C37A H37D 109.5
C34A C37A H37E 109.5
H37D C37A H37E 109.5
C34A C37A H37F 109.5
H37D C37A H37F 109.5
H37E C37A H37F 109.5
C7B O1B H1B1 104(3)
C24B O2B H1B2 109(3)
C2B N1B C3B 108.0(2)
C2B N1B C20B 127.4(3)
C3B N1B C20B 122.3(3)
N3B N2B C9B 110.9(3)
N2B N3B N4B 106.3(3)
N3B N4B C10B 111.2(3)
N3B N4B C11B 119.7(3)
C10B N4B C11B 129.0(3)
N6B N5B C27B 110.2(3)
N5B N6B N7B 106.7(3)
N6B N7B C28B 111.0(3)
N6B N7B C29B 120.6(3)
C28B N7B C29B 128.4(3)
C26B C1B C2B 119.8(3)
C26B C1B C4B 133.1(3)
C2B C1B C4B 107.0(3)
C23B C2B N1B 130.2(3)
C23B C2B C1B 120.7(3)
N1B C2B C1B 109.0(3)
C8B C3B N1B 129.6(3)
C8B C3B C4B 120.9(3)
N1B C3B C4B 109.4(3)
C5B C4B C3B 119.7(3)
C5B C4B C1B 133.7(3)
C3B C4B C1B 106.5(3)
C4B C5B C6B 121.0(3)
C4B C5B H5BA 119.5
C6B C5B H5BA 119.5
C5B C6B C7B 117.7(3)
C5B C6B C9B 121.6(3)
C7B C6B C9B 120.6(3)
O1B C7B C8B 115.3(3)
O1B C7B C6B 122.4(3)
C8B C7B C6B 122.3(3)
C7B C8B C3B 118.2(3)
C7B C8B H8BA 120.9
C3B C8B H8BA 120.9
N2B C9B C10B 106.4(3)
N2B C9B C6B 121.3(3)
C10B C9B C6B 132.3(3)
N4B C10B C9B 105.2(3)
N4B C10B I1B 120.1(2)
C9B C10B I1B 134.6(2)
C16B C11B C12B 122.8(3)
C16B C11B N4B 118.9(3)
C12B C11B N4B 118.3(3)
C13B C12B C11B 117.6(3)
C13B C12B C17B 121.3(3)
C11B C12B C17B 121.1(3)
C12B C13B C14B 121.4(3)
C12B C13B H13A 119.3
C14B C13B H13A 119.3
C15B C14B C13B 118.8(3)
C15B C14B C18B 120.6(3)
C13B C14B C18B 120.6(3)
C14B C15B C16B 122.1(3)
C14B C15B H15A 118.9
C16B C15B H15A 118.9
C15B C16B C11B 117.1(3)
C15B C16B C19B 120.8(3)
C11B C16B C19B 122.1(3)
C12B C17B H17A 109.5
C12B C17B H17B 109.5
H17A C17B H17B 109.5
C12B C17B H17C 109.5
H17A C17B H17C 109.5
H17B C17B H17C 109.5
C14B C18B H18A 109.5
C14B C18B H18B 109.5
H18A C18B H18B 109.5
C14B C18B H18C 109.5
H18A C18B H18C 109.5
H18B C18B H18C 109.5
C16B C19B H19A 109.5
C16B C19B H19B 109.5
H19A C19B H19B 109.5
C16B C19B H19C 109.5
H19A C19B H19C 109.5
H19B C19B H19C 109.5
N1B C20B C22B 113.8(3)
N1B C20B C21B 110.1(3)
C22B C20B C21B 112.4(3)
N1B C20B H20A 106.7
C22B C20B H20A 106.7
C21B C20B H20A 106.7
C20B C21B H21A 109.5
C20B C21B H21B 109.5
H21A C21B H21B 109.5
C20B C21B H21C 109.5
H21A C21B H21C 109.5
H21B C21B H21C 109.5
C20B C22B H22A 109.5
C20B C22B H22B 109.5
H22A C22B H22B 109.5
C20B C22B H22C 109.5
H22A C22B H22C 109.5
H22B C22B H22C 109.5
C24B C23B C2B 118.7(3)
C24B C23B H23A 120.7
C2B C23B H23A 120.7
O2B C24B C23B 115.2(3)
O2B C24B C25B 123.0(3)
C23B C24B C25B 121.8(3)
C26B C25B C24B 118.3(3)
C26B C25B C27B 121.3(3)
C24B C25B C27B 120.4(3)
C1B C26B C25B 120.7(3)
C1B C26B H26A 119.6
C25B C26B H26A 119.6
N5B C27B C28B 107.1(3)
N5B C27B C25B 120.7(3)
C28B C27B C25B 132.2(3)
N7B C28B C27B 105.0(3)
N7B C28B I2B 120.3(2)
C27B C28B I2B 134.5(2)
C34B C29B C30B 123.3(3)
C34B C29B N7B 118.6(3)
C30B C29B N7B 118.1(3)
C31B C30B C29B 117.3(3)
C31B C30B C35B 121.2(3)
C29B C30B C35B 121.4(3)
C32B C31B C30B 121.6(3)
C32B C31B H31A 119.2
C30B C31B H31A 119.2
C31B C32B C33B 118.6(3)
C31B C32B C36B 120.4(3)
C33B C32B C36B 121.0(3)
C32B C33B C34B 122.3(3)
C32B C33B H33A 118.8
C34B C33B H33A 118.8
C29B C34B C33B 116.8(3)
C29B C34B C37B 122.1(3)
C33B C34B C37B 121.0(3)
C30B C35B H35A 109.5
C30B C35B H35B 109.5
H35A C35B H35B 109.5
C30B C35B H35C 109.5
H35A C35B H35C 109.5
H35B C35B H35C 109.5
C32B C36B H36A 109.5
C32B C36B H36B 109.5
H36A C36B H36B 109.5
C32B C36B H36C 109.5
H36A C36B H36C 109.5
H36B C36B H36C 109.5
C34B C37B H37A 109.5
C34B C37B H37B 109.5
H37A C37B H37B 109.5
C34B C37B H37C 109.5
H37A C37B H37C 109.5
H37B C37B H37C 109.5
C38 N1 C46 107.8(2)
C38 N1 C42 108.4(2)
C46 N1 C42 111.3(3)
C38 N1 C50 111.1(2)
C46 N1 C50 109.2(2)
C42 N1 C50 109.0(2)
C39 C38 N1 117.0(3)
C39 C38 H38A 108.0
N1 C38 H38A 108.0
C39 C38 H38B 108.0
N1 C38 H38B 108.0
H38A C38 H38B 107.3
C38 C39 C40 107.1(3)
C38 C39 H39A 110.3
C40 C39 H39A 110.3
C38 C39 H39B 110.3
C40 C39 H39B 110.3
H39A C39 H39B 108.6
C41 C40 C39 112.9(4)
C41 C40 H40A 109.0
C39 C40 H40A 109.0
C41 C40 H40B 109.0
C39 C40 H40B 109.0
H40A C40 H40B 107.8
C40 C41 H41A 109.5
C40 C41 H41B 109.5
H41A C41 H41B 109.5
C40 C41 H41C 109.5
H41A C41 H41C 109.5
H41B C41 H41C 109.5
C43 C42 N1 115.3(3)
C43 C42 H42A 108.5
N1 C42 H42A 108.5
C43 C42 H42B 108.5
N1 C42 H42B 108.5
H42A C42 H42B 107.5
C42 C43 C44 111.4(3)
C42 C43 H43A 109.3
C44 C43 H43A 109.3
C42 C43 H43B 109.3
C44 C43 H43B 109.3
H43A C43 H43B 108.0
C45 C44 C43 114.5(3)
C45 C44 H44A 108.6
C43 C44 H44A 108.6
C45 C44 H44B 108.6
C43 C44 H44B 108.6
H44A C44 H44B 107.6
C44 C45 H45A 109.5
C44 C45 H45B 109.5
H45A C45 H45B 109.5
C44 C45 H45C 109.5
H45A C45 H45C 109.5
H45B C45 H45C 109.5
N1 C46 C47 115.8(3)
N1 C46 H46A 108.3
C47 C46 H46A 108.3
N1 C46 H46B 108.3
C47 C46 H46B 108.3
H46A C46 H46B 107.4
C48 C47 C46 109.3(3)
C48 C47 H47A 109.8
C46 C47 H47A 109.8
C48 C47 H47B 109.8
C46 C47 H47B 109.8
H47A C47 H47B 108.3
C47 C48 C49 113.1(3)
C47 C48 H48A 109.0
C49 C48 H48A 109.0
C47 C48 H48B 109.0
C49 C48 H48B 109.0
H48A C48 H48B 107.8
C48 C49 H49A 109.5
C48 C49 H49B 109.5
H49A C49 H49B 109.5
C48 C49 H49C 109.5
H49A C49 H49C 109.5
H49B C49 H49C 109.5
C51 C50 N1 115.4(3)
C51 C50 H50A 108.4
N1 C50 H50A 108.4
C51 C50 H50B 108.4
N1 C50 H50B 108.4
H50A C50 H50B 107.5
C50 C51 C52 110.9(3)
C50 C51 H51A 109.5
C52 C51 H51A 109.5
C50 C51 H51B 109.5
C52 C51 H51B 109.5
H51A C51 H51B 108.0
C53 C52 C51 111.9(3)
C53 C52 H52A 109.2
C51 C52 H52A 109.2
C53 C52 H52B 109.2
C51 C52 H52B 109.2
H52A C52 H52B 107.9
C52 C53 H53A 109.5
C52 C53 H53B 109.5
H53A C53 H53B 109.5
C52 C53 H53C 109.5
H53A C53 H53C 109.5
H53B C53 H53C 109.5
Cl2A C1CL Cl1A 111.1(3)
Cl2A C1CL H1CA 109.4
Cl1A C1CL H1CA 109.4
Cl2A C1CL H1CB 109.4
Cl1A C1CL H1CB 109.4
H1CA C1CL H1CB 108.0

loop_
_geom_bond_atom_site_label_1
_geom_bond_atom_site_label_2
_geom_bond_distance
I1A C10A 2.081(3)
I2A C28A 2.071(3)
O1A C7A 1.366(3)
O1A H1A1 0.74(5)
O2A C24A 1.369(4)
O2A H1A2 0.8420
N1A C2A 1.396(4)
N1A C3A 1.397(4)
N1A C20A 1.477(4)
N2A N3A 1.322(4)
N2A C9A 1.370(4)
N3A N4A 1.353(3)
N4A C10A 1.365(4)
N4A C11A 1.447(4)
N5A N6A 1.316(4)
N5A C27A 1.369(4)
N6A N7A 1.344(4)
N7A C28A 1.370(4)
N7A C29A 1.444(4)
C1A C26A 1.395(4)
C1A C2A 1.415(4)
C1A C4A 1.447(4)
C2A C23A 1.395(4)
C3A C8A 1.392(4)
C3A C4A 1.415(4)
C4A C5A 1.385(4)
C5A C6A 1.400(4)
C5A H5AA 0.9500
C6A C7A 1.425(4)
C6A C9A 1.477(4)
C7A C8A 1.395(4)
C8A H8AA 0.9500
C9A C10A 1.379(4)
C11A C16A 1.382(5)
C11A C12A 1.415(5)
C12A C13A 1.394(5)
C12A C17A 1.486(6)
C13A C14A 1.370(6)
C13A H13B 0.9500
C14A C15A 1.371(6)
C14A C18A 1.538(6)
C15A C16A 1.432(5)
C15A H15B 0.9500
C16A C19A 1.490(6)
C17A H17D 0.9800
C17A H17E 0.9800
C17A H17F 0.9800
C18A H18D 0.9800
C18A H18E 0.9800
C18A H18F 0.9800
C19A H19D 0.9800
C19A H19E 0.9800
C19A H19F 0.9800
C20A C22A 1.523(5)
C20A C21A 1.532(5)
C20A H20B 1.0000
C21A H21D 0.9800
C21A H21E 0.9800
C21A H21F 0.9800
C22A H22D 0.9800
C22A H22E 0.9800
C22A H22F 0.9800
C23A C24A 1.390(4)
C23A H23B 0.9500
C24A C25A 1.413(4)
C25A C26A 1.404(4)
C25A C27A 1.475(4)
C26A H26B 0.9500
C27A C28A 1.380(4)
C29A C30A 1.394(5)
C29A C34A 1.399(5)
C30A C31A 1.396(5)
C30A C35A 1.512(5)
C31A C32A 1.390(6)
C31A H31B 0.9500
C32A C33A 1.374(6)
C32A C36A 1.520(5)
C33A C34A 1.392(5)
C33A H33B 0.9500
C34A C37A 1.504(5)
C35A H35D 0.9800
C35A H35E 0.9800
C35A H35F 0.9800
C36A H36D 0.9800
C36A H36E 0.9800
C36A H36F 0.9800
C37A H37D 0.9800
C37A H37E 0.9800
C37A H37F 0.9800
I1B C10B 2.079(3)
I2B C28B 2.077(3)
O1B C7B 1.367(4)
O1B H1B1 0.70(4)
O2B C24B 1.364(4)
O2B H1B2 0.69(3)
N1B C2B 1.398(4)
N1B C3B 1.400(4)
N1B C20B 1.478(4)
N2B N3B 1.315(4)
N2B C9B 1.378(4)
N3B N4B 1.354(4)
N4B C10B 1.363(4)
N4B C11B 1.447(4)
N5B N6B 1.322(4)
N5B C27B 1.371(4)
N6B N7B 1.348(4)
N7B C28B 1.366(4)
N7B C29B 1.447(4)
C1B C26B 1.392(4)
C1B C2B 1.415(4)
C1B C4B 1.448(4)
C2B C23B 1.395(4)
C3B C8B 1.394(4)
C3B C4B 1.414(4)
C4B C5B 1.387(4)
C5B C6B 1.399(4)
C5B H5BA 0.9500
C6B C7B 1.423(4)
C6B C9B 1.474(4)
C7B C8B 1.390(5)
C8B H8BA 0.9500
C9B C10B 1.388(4)
C11B C16B 1.397(5)
C11B C12B 1.401(5)
C12B C13B 1.394(5)
C12B C17B 1.501(5)
C13B C14B 1.395(5)
C13B H13A 0.9500
C14B C15B 1.391(5)
C14B C18B 1.516(5)
C15B C16B 1.393(5)
C15B H15A 0.9500
C16B C19B 1.508(5)
C17B H17A 0.9800
C17B H17B 0.9800
C17B H17C 0.9800
C18B H18A 0.9800
C18B H18B 0.9800
C18B H18C 0.9800
C19B H19A 0.9800
C19B H19B 0.9800
C19B H19C 0.9800
C20B C22B 1.516(5)
C20B C21B 1.516(5)
C20B H20A 1.0000
C21B H21A 0.9800
C21B H21B 0.9800
C21B H21C 0.9800
C22B H22A 0.9800
C22B H22B 0.9800
C22B H22C 0.9800
C23B C24B 1.388(4)
C23B H23A 0.9500
C24B C25B 1.428(4)
C25B C26B 1.396(4)
C25B C27B 1.472(4)
C26B H26A 0.9500
C27B C28B 1.385(4)
C29B C34B 1.390(5)
C29B C30B 1.394(4)
C30B C31B 1.393(4)
C30B C35B 1.507(5)
C31B C32B 1.388(5)
C31B H31A 0.9500
C32B C33B 1.391(5)
C32B C36B 1.516(5)
C33B C34B 1.391(5)
C33B H33A 0.9500
C34B C37B 1.505(5)
C35B H35A 0.9800
C35B H35B 0.9800
C35B H35C 0.9800
C36B H36A 0.9800
C36B H36B 0.9800
C36B H36C 0.9800
C37B H37A 0.9800
C37B H37B 0.9800
C37B H37C 0.9800
N1 C38 1.520(4)
N1 C46 1.520(4)
N1 C42 1.526(4)
N1 C50 1.527(4)
C38 C39 1.511(5)
C38 H38A 0.9900
C38 H38B 0.9900
C39 C40 1.524(5)
C39 H39A 0.9900
C39 H39B 0.9900
C40 C41 1.477(6)
C40 H40A 0.9900
C40 H40B 0.9900
C41 H41A 0.9800
C41 H41B 0.9800
C41 H41C 0.9800
C42 C43 1.524(5)
C42 H42A 0.9900
C42 H42B 0.9900
C43 C44 1.529(5)
C43 H43A 0.9900
C43 H43B 0.9900
C44 C45 1.513(6)
C44 H44A 0.9900
C44 H44B 0.9900
C45 H45A 0.9800
C45 H45B 0.9800
C45 H45C 0.9800
C46 C47 1.524(5)
C46 H46A 0.9900
C46 H46B 0.9900
C47 C48 1.517(5)
C47 H47A 0.9900
C47 H47B 0.9900
C48 C49 1.525(5)
C48 H48A 0.9900
C48 H48B 0.9900
C49 H49A 0.9800
C49 H49B 0.9800
C49 H49C 0.9800
C50 C51 1.514(5)
C50 H50A 0.9900
C50 H50B 0.9900
C51 C52 1.529(4)
C51 H51A 0.9900
C51 H51B 0.9900
C52 C53 1.516(5)
C52 H52A 0.9900
C52 H52B 0.9900
C53 H53A 0.9800
C53 H53B 0.9800
C53 H53C 0.9800
C1CL Cl2A 1.754(5)
C1CL Cl1A 1.766(6)
C1CL H1CA 0.9900
C1CL H1CB 0.9900
